data_7107259
loop_
_publ_author_name
'Rajesh K. Deshpande'
'Geoffrey I. N. Waterhouse'
'Geoffrey B. Jameson'
'Shane G. Telfer'

_publ_section_title
;
 Photolabile protecting groups in metal-organic frameworks: preventing
 interpenetration and masking functional groups
;
_journal_name_full Chem.Commun.
_journal_page_first 1574
_journal_paper_doi 10.1039/c1cc12884a
_journal_volume 48
_journal_year 2012
_chemical_formula_sum 'C45 H30 O16 Zn4'
_chemical_formula_weight 1088.17
_chemical_name_systematic
;
?
;
_space_group_IT_number 113
_symmetry_cell_setting tetragonal
_symmetry_space_group_name_Hall 'P -4 2ab'
_symmetry_space_group_name_H-M 'P -4 21 m'
_atom_sites_solution_hydrogens geom
_atom_sites_solution_primary direct
_atom_sites_solution_secondary difmap
_audit_creation_method SHELXL-97
_cell_angle_alpha 90.00
_cell_angle_beta 90.00
_cell_angle_gamma 90.00
_cell_formula_units_Z 2
_cell_length_a 17.2215(4)
_cell_length_b 17.2215(4)
_cell_length_c 17.1168(12)
_cell_measurement_reflns_used 19505
_cell_measurement_temperature 292(2)
_cell_measurement_theta_max 62.38
_cell_measurement_theta_min 7.25
_cell_volume 5076.5(4)
_computing_cell_refinement 'FSProcess in Process-Auto (Rigaku, 1998)'
_computing_data_collection 'CrystalClear (Rigaku, 2005)'
_computing_data_reduction 'FSProcess in Process-Auto (Rigaku, 1998)'
_computing_structure_refinement 'SHELXL-97 (Sheldrick, 1997)'
_computing_structure_solution 'SIR92 (Altomare, 1994)'
_diffrn_ambient_temperature 292(2)
_diffrn_detector_area_resol_mean 10
_diffrn_measured_fraction_theta_full 0.995
_diffrn_measured_fraction_theta_max 0.995
_diffrn_measurement_device_type 'Rigaku Spider'
_diffrn_measurement_method \w-scans
_diffrn_radiation_monochromator 'Rigaku VariMax-HF Confocal Optical System'
_diffrn_radiation_source 'Rigaku MM007 rotating anode'
_diffrn_radiation_type CuK\a
_diffrn_radiation_wavelength 1.54178
_diffrn_reflns_av_R_equivalents 0.0442
_diffrn_reflns_av_sigmaI/netI 0.0220
_diffrn_reflns_limit_h_max 19
_diffrn_reflns_limit_h_min -16
_diffrn_reflns_limit_k_max 19
_diffrn_reflns_limit_k_min -19
_diffrn_reflns_limit_l_max 19
_diffrn_reflns_limit_l_min -19
_diffrn_reflns_number 38669
_diffrn_reflns_theta_full 62.37
_diffrn_reflns_theta_max 62.37
_diffrn_reflns_theta_min 7.27
_exptl_absorpt_coefficient_mu 1.343
_exptl_absorpt_correction_T_max 1.0
_exptl_absorpt_correction_T_min 0.55
_exptl_absorpt_correction_type multi-scan
_exptl_absorpt_process_details '(ABSCOR; Higashi, 1995)'
_exptl_crystal_colour colourless
_exptl_crystal_density_diffrn 0.712
_exptl_crystal_density_method 'not measured'
_exptl_crystal_description block
_exptl_crystal_F_000 1096
_exptl_crystal_size_max 0.20
_exptl_crystal_size_mid 0.10
_exptl_crystal_size_min 0.10
_platon_squeeze_details
;
SQUEEZE was used to account for the disordered solvent in the voids of
this MOF. The number of electrons corresponds to approximately 7 DEF
solvent molecules per unit cell i.e. 3.5 molecules per formula unit.
;
_refine_diff_density_max 0.522
_refine_diff_density_min -0.434
_refine_diff_density_rms 0.069
_refine_ls_abs_structure_details 'Flack H D (1983), Acta Cryst. A39, 876-881'
_refine_ls_abs_structure_Flack 0.44(9)
_refine_ls_extinction_method none
_refine_ls_goodness_of_fit_ref 1.110
_refine_ls_hydrogen_treatment constr
_refine_ls_matrix_type full
_refine_ls_number_parameters 158
_refine_ls_number_reflns 4241
_refine_ls_number_restraints 121
_refine_ls_restrained_S_all 1.157
_refine_ls_R_factor_all 0.0692
_refine_ls_R_factor_gt 0.0666
_refine_ls_shift/su_max 0.001
_refine_ls_shift/su_mean 0.000
_refine_ls_structure_factor_coef Fsqd
_refine_ls_weighting_details 'calc w=1/[\s^2^(Fo^2^)+(0.1718P)^2^+0.0925P] where P=(Fo^2^+2Fc^2^)/3'
_refine_ls_weighting_scheme calc
_refine_ls_wR_factor_gt 0.2125
_refine_ls_wR_factor_ref 0.2202
_reflns_number_gt 3747
_reflns_number_total 4241
_reflns_threshold_expression >2sigma(I)
_cod_data_source_file c1cc12884a.txt
_cod_data_source_block b-[Zn4O(3)3]
_cod_original_sg_symbol_H-M P-42(1)m
_cod_database_code 7107259

loop_
_symmetry_equiv_pos_as_xyz
'x, y, z'
'-x, -y, z'
'y, -x, -z'
'-y, x, -z'
'-x+1/2, y+1/2, -z'
'x+1/2, -y+1/2, -z'
'-y+1/2, -x+1/2, z'
'y+1/2, x+1/2, z'

loop_
_atom_site_label
_atom_site_type_symbol
_atom_site_fract_x
_atom_site_fract_y
_atom_site_fract_z
_atom_site_U_iso_or_equiv
_atom_site_adp_type
_atom_site_occupancy
_atom_site_symmetry_multiplicity
_atom_site_calc_flag
_atom_site_refinement_flags
_atom_site_disorder_assembly
_atom_site_disorder_group
Zn1 Zn 0.06538(3) 0.56538(3) 0.94481(4) 0.0708(3) Uani 1 2 d S . .
Zn2 Zn 0.06563(3) 0.43437(3) 0.81561(4) 0.0742(3) Uani 1 2 d S . .
O50 O 0.0000 0.5000 0.8810(2) 0.0616(12) Uani 1 4 d S . .
O1 O 0.0525(4) 0.5525(4) 1.0558(3) 0.155(3) Uani 1 2 d S . .
O10 O 0.0540(4) 0.4460(4) 0.7090(4) 0.177(3) Uani 1 2 d SU . .
O20 O 0.0496(2) 0.67477(19) 0.9280(3) 0.1061(12) Uani 1 1 d . . .
O21 O 0.0483 0.3254(2) 0.8423(4) 0.1335(17) Uani 1 1 d . . .
C1 C 0.0000 0.5000 1.0914(8) 0.124(4) Uani 1 4 d SU . .
C2 C 0.0000 0.5000 1.1718(9) 0.208(9) Uani 1 4 d SDU . .
C3 C -0.0498(3) 0.4502(3) 1.2141(5) 0.175(5) Uani 1 2 d SDU . .
H3 H -0.0831 0.4169 1.1876 0.210 Uiso 1 2 calc SR . .
C4 C -0.0490(3) 0.4510(3) 1.2960(5) 0.170(5) Uani 1 2 d SDU . .
H4 H -0.0823 0.4177 1.3225 0.204 Uiso 1 2 calc SR . .
C5 C 0.0000 0.5000 1.3402(7) 0.164(7) Uani 1 4 d SDU . .
C6 C 0.0000 0.5000 1.4215(7) 0.176(7) Uani 1 4 d SDU . .
C7 C 0.04906(2) 0.45094(2) 1.4676(5) 0.216(7) Uani 1 2 d SDU . .
C8 C 0.0502(5) 0.4498(5) 1.5492(5) 0.238(8) Uani 1 2 d SDU . .
H8 H 0.0829 0.4171 1.5774 0.285 Uiso 1 2 calc SR . .
C9 C 0.0000 0.5000 1.5847(10) 0.169(6) Uani 1 4 d SDU . .
C10 C 0.0000 0.5000 0.6763(9) 0.147(5) Uani 1 4 d SU . .
C20 C -0.0005(2) 0.7092(3) 0.8827(3) 0.0970(16) Uani 1 1 d U . .
C21 C 0.0005(3) 0.7955(4) 0.8847(3) 0.119(2) Uani 1 1 d DU . .
C22 C 0.0550(4) 0.8345(3) 0.9213(4) 0.135(2) Uani 1 1 d DU . .
H22 H 0.0933 0.8079 0.9486 0.163 Uiso 1 1 calc R . .
C23 C 0.0560(4) 0.9161(3) 0.9195(4) 0.150(3) Uani 1 1 d DU . .
H23 H 0.0951 0.9426 0.9458 0.180 Uiso 1 1 calc R . .
C24 C 0.0029(4) 0.9558(4) 0.8814(4) 0.140(3) Uani 1 1 d DU . .
C25 C -0.0506(5) 0.9183(4) 0.8457(5) 0.218(5) Uani 1 1 d DU . .
C26 C -0.0529(6) 0.8322(4) 0.8465(6) 0.254(6) Uani 1 1 d DU . .
H26 H -0.0918 0.8053 0.8202 0.305 Uiso 1 1 calc R . .
C207 C 0.1425 0.3575 1.4811 0.200 Uiso 0.50 2 d SP A 1
H20A H 0.1764 0.3236 1.4525 0.300 Uiso 0.50 2 calc SPR A 1
H20B H 0.1085 0.3272 1.5133 0.300 Uiso 0.25 1 calc PR A 1
H20C H 0.1728 0.3915 1.5133 0.300 Uiso 0.25 1 calc PR A 1
O207 O 0.0990 0.4010 1.4293 0.200 Uiso 0.50 2 d SP A 1
C225 C -0.1734 0.9179 0.7709 0.200 Uiso 0.50 1 d P B 1
H22A H -0.2100 0.9519 0.7460 0.300 Uiso 0.50 1 calc PR B 1
H22B H -0.1995 0.8875 0.8098 0.300 Uiso 0.50 1 calc PR B 1
H22C H -0.1507 0.8841 0.7326 0.300 Uiso 0.50 1 calc PR B 1
O225 O -0.1141 0.9627 0.8069 0.200 Uiso 0.50 1 d P B 1
H25 H -0.0921 0.9444 0.8216 0.200 Uiso 0.50 1 d P . .
H7 H 0.0818 0.4182 1.4406 0.200 Uiso 0.50 2 d SP . .

loop_
_atom_site_aniso_label
_atom_site_aniso_U_11
_atom_site_aniso_U_22
_atom_site_aniso_U_33
_atom_site_aniso_U_23
_atom_site_aniso_U_13
_atom_site_aniso_U_12
Zn1 0.0681(3) 0.0681(3) 0.0762(4) -0.0038(2) -0.0038(2) -0.0009(4)
Zn2 0.0711(3) 0.0711(3) 0.0805(5) -0.0039(2) 0.0039(2) 0.0077(4)
O50 0.0646(19) 0.0646(19) 0.056(2) 0.000 0.000 -0.0016(19)
O1 0.200(5) 0.200(5) 0.065(3) 0.004(2) 0.004(2) -0.014(7)
O10 0.220(5) 0.220(5) 0.091(3) 0.002(3) -0.002(3) 0.030(7)
O20 0.109(3) 0.0667(18) 0.143(3) -0.0007(18) -0.012(2) 0.0057(18)
O21 0.137(3) 0.077(2) 0.186(5) 0.015(2) 0.043(3) 0.013(2)
C1 0.146(7) 0.146(7) 0.080(6) 0.000 0.000 -0.020(9)
C2 0.270(14) 0.270(14) 0.083(8) 0.000 0.000 -0.044(18)
C3 0.214(8) 0.214(8) 0.096(6) -0.002(5) -0.002(5) -0.029(11)
C4 0.199(8) 0.199(8) 0.112(7) 0.021(5) 0.021(5) -0.033(10)
C5 0.207(11) 0.207(11) 0.076(7) 0.000 0.000 0.038(13)
C6 0.230(12) 0.230(12) 0.067(6) 0.000 0.000 -0.036(14)
C7 0.284(11) 0.284(11) 0.079(5) -0.013(6) 0.013(6) 0.038(15)
C8 0.315(13) 0.315(13) 0.082(5) 0.003(5) -0.003(5) 0.141(16)
C9 0.199(8) 0.199(8) 0.110(8) 0.000 0.000 0.003(9)
C10 0.170(7) 0.170(7) 0.100(6) 0.000 0.000 -0.003(8)
C20 0.097(4) 0.068(3) 0.125(4) -0.011(2) 0.016(4) -0.0065(19)
C21 0.124(5) 0.064(3) 0.168(6) 0.000(3) -0.003(5) 0.026(2)
C22 0.136(5) 0.061(3) 0.210(7) -0.012(3) -0.010(5) 0.002(3)
C23 0.186(7) 0.056(3) 0.208(7) -0.006(3) -0.027(6) -0.002(4)
C24 0.179(8) 0.050(4) 0.191(8) -0.012(3) 0.011(7) -0.007(3)
C25 0.249(11) 0.061(4) 0.342(13) 0.008(5) -0.111(10) 0.026(5)
C26 0.296(11) 0.053(3) 0.413(15) -0.017(6) -0.178(11) -0.018(5)

loop_
_atom_type_symbol
_atom_type_description
_atom_type_scat_dispersion_real
_atom_type_scat_dispersion_imag
_atom_type_scat_source
C C 0.0181 0.0091 'International Tables Vol C Tables 4.2.6.8 and 6.1.1.4'
H H 0.0000 0.0000 'International Tables Vol C Tables 4.2.6.8 and 6.1.1.4'
O O 0.0492 0.0322 'International Tables Vol C Tables 4.2.6.8 and 6.1.1.4'
Zn Zn -1.5491 0.6778 'International Tables Vol C Tables 4.2.6.8 and 6.1.1.4'

loop_
_geom_angle_atom_site_label_1
_geom_angle_atom_site_label_2
_geom_angle_atom_site_label_3
_geom_angle
_geom_angle_site_symmetry_1
_geom_angle_site_symmetry_3
O20 Zn1 O20 104.8(2) 8_455 .
O20 Zn1 O1 104.1(2) 8_455 .
O20 Zn1 O1 104.1(2) . .
O20 Zn1 O50 113.83(14) 8_455 .
O20 Zn1 O50 113.83(14) . .
O1 Zn1 O50 115.1(3) . .
O20 Zn1 Zn2 126.49(15) 8_455 2_565
O20 Zn1 Zn2 78.07(13) . 2_565
O1 Zn1 Zn2 127.5(2) . 2_565
O50 Zn1 Zn2 35.76(5) . 2_565
O10 Zn2 O50 116.2(3) . .
O10 Zn2 O21 108.6(3) . .
O50 Zn2 O21 109.47(14) . .
O10 Zn2 O21 108.6(3) . 7
O50 Zn2 O21 109.47(14) . 7
O21 Zn2 O21 103.85(12) . 7
O10 Zn2 Zn1 127.9(2) . 2_565
O50 Zn2 Zn1 35.31(5) . 2_565
O21 Zn2 Zn1 74.24(13) . 2_565
O21 Zn2 Zn1 121.47(19) 7 2_565
Zn1 O50 Zn1 111.15(19) . 2_565
Zn1 O50 Zn2 108.931(17) . .
Zn1 O50 Zn2 108.931(17) 2_565 .
Zn1 O50 Zn2 108.931(17) . 2_565
Zn1 O50 Zn2 108.931(17) 2_565 2_565
Zn2 O50 Zn2 109.96(19) . 2_565
C1 O1 Zn1 124.8(7) . .
C10 O10 Zn2 121.9(8) . .
C20 O20 Zn1 128.9(4) . .
C20 O21 Zn2 134.4(4) 2_565 .
C2 C1 O1 115.5(5) . 2_565
C2 C1 O1 115.5(5) . .
O1 C1 O1 129.0(11) 2_565 .
C1 C2 C3 120.9(6) . 2_565
C1 C2 C3 120.9(6) . .
C3 C2 C3 118.3(12) 2_565 .
C4 C3 C2 120.1(9) . .
C4 C3 H3 120.0 . .
C2 C3 H3 120.0 . .
C3 C4 C5 123.2(8) . .
C3 C4 H4 118.4 . .
C5 C4 H4 118.4 . .
C6 C5 C4 122.4(5) . .
C6 C5 C4 122.4(5) . 2_565
C4 C5 C4 115.2(10) . 2_565
C5 C6 C7 123.5(4) . 2_565
C5 C6 C7 123.5(4) . .
C7 C6 C7 113.1(7) 2_565 .
O207 C7 C8 117.2(5) . .
O207 C7 C6 118.2(6) . .
C8 C7 C6 124.6(6) . .
O207 C7 H7 1.77(14) . .
C8 C7 H7 119.0(6) . .
C6 C7 H7 116.4(7) . .
C9 C8 C7 115.2(12) . .
C9 C8 H8 122.4 . .
C7 C8 H8 122.4 . .
C8 C9 C8 127.2(16) 2_565 .
C8 C9 C10 116.4(8) 2_565 1_556
C8 C9 C10 116.4(8) . 1_556
O10 C10 O10 133.9(13) . 2_565
O10 C10 C9 113.0(7) . 1_554
O10 C10 C9 113.0(6) 2_565 1_554
O21 C20 O20 123.9(6) 2_565 .
O21 C20 C21 120.4(5) 2_565 .
O20 C20 C21 115.7(5) . .
C26 C21 C22 120.0(7) . .
C26 C21 C20 117.9(6) . .
C22 C21 C20 122.1(5) . .
C21 C22 C23 120.7(7) . .
C21 C22 H22 119.7 . .
C23 C22 H22 119.7 . .
C24 C23 C22 121.4(7) . .
C24 C23 H23 119.3 . .
C22 C23 H23 119.3 . .
C25 C24 C23 118.4(7) . .
C25 C24 C24 117.2(7) . 2_575
C23 C24 C24 124.3(7) . 2_575
C24 C25 C26 121.3(8) . .
C24 C25 O225 118.7(6) . .
C26 C25 O225 119.9(8) . .
C24 C25 H25 121.0(8) . .
C26 C25 H25 117.5(9) . .
O225 C25 H25 2.60(19) . .
C21 C26 C25 118.3(8) . .
C21 C26 H26 120.9 . .
C25 C26 H26 120.9 . .
O207 C207 H20A 109.5 . .
O207 C207 H20B 109.5 . .
H20A C207 H20B 109.5 . .
O207 C207 H20C 109.5 . .
H20A C207 H20C 109.5 . .
H20B C207 H20C 109.5 . .
C207 O207 C7 111.7(3) . .
C207 O207 H7 115.291(2) . .
C7 O207 H7 3.6(3) . .
O225 C225 H22A 109.5 . .
O225 C225 H22B 109.5 . .
H22A C225 H22B 109.5 . .
O225 C225 H22C 109.5 . .
H22A C225 H22C 109.5 . .
H22B C225 H22C 109.5 . .
C225 O225 C25 116.2(3) . .
C225 O225 H25 112.179(1) . .
C25 O225 H25 4.4(3) . .

loop_
_geom_bond_atom_site_label_1
_geom_bond_atom_site_label_2
_geom_bond_distance
_geom_bond_site_symmetry_2
Zn1 O20 1.925(3) 8_455
Zn1 O20 1.925(3) .
Zn1 O1 1.925(5) .
Zn1 O50 1.931(2) .
Zn1 Zn2 3.1594(9) 2_565
Zn2 O10 1.847(7) .
Zn2 O50 1.952(2) .
Zn2 O21 1.954(4) .
Zn2 O21 1.954(4) 7
Zn2 Zn1 3.1594(9) 2_565
O50 Zn1 1.931(2) 2_565
O50 Zn2 1.952(2) 2_565
O1 C1 1.417(10) .
O10 C10 1.429(10) .
O20 C20 1.302(6) .
O21 C20 1.230(6) 2_565
C1 C2 1.38(2) .
C1 O1 1.417(10) 2_565
C2 C3 1.412(8) 2_565
C2 C3 1.412(8) .
C3 C4 1.402(8) .
C3 H3 0.9300 .
C4 C5 1.412(7) .
C4 H4 0.9300 .
C5 C6 1.392(19) .
C5 C4 1.412(7) 2_565
C6 C7 1.432(6) 2_565
C6 C7 1.432(6) .
C7 O207 1.382(4) .
C7 C8 1.396(8) .
C7 H7 0.923(4) .
C8 C9 1.366(9) .
C8 H8 0.9300 .
C9 C8 1.366(9) 2_565
C9 C10 1.57(2) 1_556
C10 O10 1.429(10) 2_565
C10 C9 1.57(2) 1_554
C20 O21 1.230(6) 2_565
C20 C21 1.487(8) .
C21 C26 1.294(11) .
C21 C22 1.312(9) .
C22 C23 1.406(8) .
C22 H22 0.9300 .
C23 C24 1.315(9) .
C23 H23 0.9300 .
C24 C25 1.280(11) .
C24 C24 1.526(12) 2_575
C25 C26 1.483(9) .
C25 O225 1.490(8) .
C25 H25 0.939(8) .
C26 H26 0.9300 .
C207 O207 1.3812 .
C207 H20A 0.9600 .
C207 H20B 0.9600 .
C207 H20C 0.9600 .
O207 H7 0.4608 .
C225 O225 1.4206 .
C225 H22A 0.9600 .
C225 H22B 0.9600 .
C225 H22C 0.9600 .
O225 H25 0.5536 .

loop_
_platon_squeeze_void_nr
_platon_squeeze_void_average_x
_platon_squeeze_void_average_y
_platon_squeeze_void_average_z
_platon_squeeze_void_volume
_platon_squeeze_void_count_electrons
_platon_squeeze_void_content
1 0.152 0.291 0.081 3231 413 ' '
